data_7240847
loop_
_publ_author_name
'Zhang, Jian'
'Chen, Yang-Yang'
'Tan, Chunhong'
'Ma, Xiao'
'Wang, Xiao-Feng'
'Ou, Guang Chuan'

_publ_section_title
;
 Hydrogen-bonding Tuned Hydroxo-bridged Tetra-copper Cu4(bipy)4-cluster
 Supramolecular Network to Layer Coordination Polymer
;
_journal_name_full CrystEngComm
_journal_paper_doi 10.1039/D0CE00985G
_journal_year 2020
_chemical_formula_sum 'C56 H60 Cu4 N8 O20'
_chemical_formula_weight 1419.28
_space_group_crystal_system triclinic
_space_group_IT_number 2
_space_group_name_Hall '-P 1'
_space_group_name_H-M_alt 'P -1'
_atom_sites_solution_hydrogens geom
_atom_sites_solution_primary direct
_atom_sites_solution_secondary difmap
_audit_creation_method SHELXL-2014/7
_audit_update_record
;
2020-07-03 deposited with the CCDC.	2020-07-13 downloaded from the CCDC.
;
_cell_angle_alpha 89.490(3)
_cell_angle_beta 73.453(3)
_cell_angle_gamma 75.303(3)
_cell_formula_units_Z 1
_cell_length_a 9.0471(7)
_cell_length_b 12.6873(9)
_cell_length_c 13.3662(9)
_cell_measurement_reflns_used 4596
_cell_measurement_temperature 296(2)
_cell_measurement_theta_max 27.4816
_cell_measurement_theta_min 2.2112
_cell_volume 1419.24(18)
_computing_cell_refinement 'CrystalClear (Rigaku Inc., 2008)'
_computing_data_collection 'CrystalClear (Rigaku Inc., 2008)'
_computing_data_reduction 'CrystalClear (Rigaku Inc., 2008)'
_computing_molecular_graphics 'Bruker SHELXTL'
_computing_publication_material 'Bruker SHELXTL'
_computing_structure_refinement 'SHELXL-2014/7 (Sheldrick, 2014)'
_computing_structure_solution 'SHELXL-2014 (Sheldrick, 2014)'
_diffrn_ambient_temperature 296(2)
_diffrn_detector_area_resol_mean 28.5714
_diffrn_measured_fraction_theta_full 0.994
_diffrn_measured_fraction_theta_max 0.986
_diffrn_measurement_device_type Saturn724+
_diffrn_measurement_method CCD_Profile_fitting
_diffrn_radiation_type MoK\a
_diffrn_radiation_wavelength 0.71073
_diffrn_reflns_av_R_equivalents 0.0298
_diffrn_reflns_av_unetI/netI 0.0568
_diffrn_reflns_Laue_measured_fraction_full 0.994
_diffrn_reflns_Laue_measured_fraction_max 0.986
_diffrn_reflns_limit_h_max 11
_diffrn_reflns_limit_h_min -11
_diffrn_reflns_limit_k_max 16
_diffrn_reflns_limit_k_min -16
_diffrn_reflns_limit_l_max 17
_diffrn_reflns_limit_l_min -16
_diffrn_reflns_number 14891
_diffrn_reflns_point_group_measured_fraction_full 0.994
_diffrn_reflns_point_group_measured_fraction_max 0.986
_diffrn_reflns_theta_full 25.242
_diffrn_reflns_theta_max 27.650
_diffrn_reflns_theta_min 2.381
_diffrn_source 'Sealed Tube'
_exptl_absorpt_coefficient_mu 1.565
_exptl_absorpt_correction_T_max 1.0000
_exptl_absorpt_correction_T_min 0.7290
_exptl_absorpt_correction_type multi-scan
_exptl_absorpt_process_details 'RIGAKU/MSC(2004), CrystalClear Version 1.3.6'
_exptl_crystal_colour 'Deep Blue'
_exptl_crystal_density_diffrn 1.661
_exptl_crystal_density_method 'not measured'
_exptl_crystal_description block
_exptl_crystal_F_000 728
_exptl_crystal_size_max 0.300
_exptl_crystal_size_mid 0.200
_exptl_crystal_size_min 0.200
_refine_diff_density_max 0.495
_refine_diff_density_min -0.496
_refine_diff_density_rms 0.103
_refine_ls_extinction_method none
_refine_ls_goodness_of_fit_ref 1.004
_refine_ls_hydrogen_treatment mixed
_refine_ls_matrix_type full
_refine_ls_number_parameters 397
_refine_ls_number_reflns 6522
_refine_ls_number_restraints 0
_refine_ls_restrained_S_all 1.004
_refine_ls_R_factor_all 0.0445
_refine_ls_R_factor_gt 0.0321
_refine_ls_shift/su_max 0.001
_refine_ls_shift/su_mean 0.000
_refine_ls_structure_factor_coef Fsqd
_refine_ls_weighting_details 'w=1/[\s^2^(Fo^2^)+(0.0510P)^2^] where P=(Fo^2^+2Fc^2^)/3'
_refine_ls_weighting_scheme calc
_refine_ls_wR_factor_gt 0.0821
_refine_ls_wR_factor_ref 0.1016
_reflns_Friedel_coverage 0.000
_reflns_number_gt 4661
_reflns_number_total 6522
_reflns_threshold_expression 'I > 2\s(I)'
_cod_data_source_file d0ce00985g2.cif
_cod_data_source_block 1
_cod_depositor_comments
;
The following automatic conversions were performed:

data item '_exptl_absorpt_correction_type' value 'Multi-scan' was
changed to 'multi-scan' in accordance with the
/home/data/users/saulius/crontab/automatic-downloads/rss-feeds/RSC/lib/dictionaries/cif_core.dic
dictionary named 'cif_core.dic' version 2.4.2 last updated on
2011-04-26.

Automatic conversion script
Id: cif_fix_values 7556 2019-12-06 15:28:31Z antanas 
;
_cod_database_code 7240847
_shelx_shelxl_version_number 2014/7
_shelx_space_group_comment
;
The symmetry employed for this shelxl refinement is uniquely defined
by the following loop, which should always be used as a source of
symmetry information in preference to the above space-group names.
They are only intended as comments.
;
_shelx_estimated_absorpt_t_min 0.651
_shelx_estimated_absorpt_t_max 0.745

loop_
_space_group_symop_operation_xyz
'x, y, z'
'-x, -y, -z'

loop_
_atom_site_label
_atom_site_type_symbol
_atom_site_fract_x
_atom_site_fract_y
_atom_site_fract_z
_atom_site_U_iso_or_equiv
_atom_site_adp_type
_atom_site_occupancy
_atom_site_site_symmetry_order
_atom_site_calc_flag
_atom_site_refinement_flags_posn
_atom_site_refinement_flags_adp
_atom_site_refinement_flags_occupancy
_atom_site_disorder_assembly
_atom_site_disorder_group
Cu1 Cu 0.31662(3) 0.52664(2) 0.06653(2) 0.02233(10) Uani 1 1 d . . . . .
Cu2 Cu 0.42297(3) 0.72523(2) 0.04367(2) 0.02194(10) Uani 1 1 d . . . . .
N1 N 0.5511(2) 0.80002(16) -0.06643(18) 0.0231(5) Uani 1 1 d . . . . .
N2 N 0.4912(2) 0.81625(17) 0.13572(18) 0.0248(5) Uani 1 1 d . . . . .
N3 N 0.1874(3) 0.46025(17) 0.18204(19) 0.0275(5) Uani 1 1 d . . . . .
N4 N 0.2309(2) 0.43794(17) -0.01801(19) 0.0250(5) Uani 1 1 d . . . . .
O1 O 0.43923(19) 0.59761(13) -0.04415(14) 0.0218(4) Uani 1 1 d . . . . .
H1B H 0.4022 0.6117 -0.1063 0.026 Uiso 1 1 calc R U . . .
O1W O 0.1907(2) 0.83807(17) 0.03790(17) 0.0433(6) Uani 1 1 d . . . . .
H1WA H 0.1285 0.8674 0.0969 0.052 Uiso 1 1 d R U . . .
H1WB H 0.1527 0.8569 -0.0128 0.052 Uiso 1 1 d R U . . .
O2 O 0.3334(2) 0.64133(14) 0.15295(14) 0.0271(4) Uani 1 1 d . . . . .
H2B H 0.3063 0.6524 0.2253 0.033 Uiso 1 1 calc R U . . .
O2W O -0.1763(4) 0.7035(3) 0.4367(3) 0.1119(13) Uani 1 1 d . . . . .
H2WA H -0.1766 0.6585 0.3901 0.134 Uiso 1 1 d R U . . .
H2WB H -0.1065 0.7290 0.3941 0.134 Uiso 1 1 d R U . . .
O3W O 0.5414(4) 0.8841(3) 0.5360(2) 0.0866(10) Uani 1 1 d . . . . .
H3WC H 0.6264 0.8548 0.4878 0.104 Uiso 1 1 d R U . . .
H3WA H 0.5006 0.8333 0.5630 0.104 Uiso 1 1 d R U . . .
O4W O -0.1366(2) 1.12717(17) 0.15371(18) 0.0441(6) Uani 1 1 d . . . . .
H4WA H -0.0885 1.0683 0.1742 0.053 Uiso 1 1 d R U . . .
H4WB H -0.2032 1.1615 0.2093 0.053 Uiso 1 1 d R U . . .
O5 O 0.0714(3) 0.77911(16) 0.30293(17) 0.0419(5) Uani 1 1 d . . . . .
O6 O 0.0086(3) 0.93453(17) 0.23003(16) 0.0407(5) Uani 1 1 d . . . . .
O7 O -0.3840(3) 1.37588(18) 0.23469(17) 0.0472(6) Uani 1 1 d . . . . .
O8 O -0.3477(3) 1.24183(18) 0.33700(18) 0.0515(6) Uani 1 1 d . . . . .
C1 C 0.5672(3) 0.7914(2) -0.1684(2) 0.0288(6) Uani 1 1 d . . . . .
H1A H 0.5136 0.7479 -0.1922 0.035 Uiso 1 1 calc R U . . .
C2 C 0.6604(3) 0.8445(2) -0.2400(3) 0.0371(7) Uani 1 1 d . . . . .
H2A H 0.6690 0.8382 -0.3108 0.044 Uiso 1 1 calc R U . . .
C3 C 0.7404(4) 0.9073(2) -0.2035(3) 0.0405(8) Uani 1 1 d . . . . .
H3A H 0.8074 0.9418 -0.2503 0.049 Uiso 1 1 calc R U . . .
C4 C 0.7215(3) 0.9190(2) -0.0985(3) 0.0352(7) Uani 1 1 d . . . . .
H4A H 0.7734 0.9628 -0.0736 0.042 Uiso 1 1 calc R U . . .
C5 C 0.6246(3) 0.8652(2) -0.0298(2) 0.0246(6) Uani 1 1 d . . . . .
C6 C 0.5944(3) 0.8719(2) 0.0835(2) 0.0251(6) Uani 1 1 d . . . . .
C7 C 0.6634(3) 0.9291(2) 0.1369(3) 0.0384(8) Uani 1 1 d . . . . .
H7A H 0.7350 0.9671 0.1003 0.046 Uiso 1 1 calc R U . . .
C8 C 0.6260(4) 0.9296(3) 0.2434(3) 0.0442(8) Uani 1 1 d . . . . .
H8A H 0.6721 0.9674 0.2800 0.053 Uiso 1 1 calc R U . . .
C9 C 0.5199(4) 0.8736(3) 0.2953(3) 0.0441(8) Uani 1 1 d . . . . .
H9A H 0.4923 0.8731 0.3678 0.053 Uiso 1 1 calc R U . . .
C10 C 0.4542(4) 0.8180(2) 0.2388(2) 0.0342(7) Uani 1 1 d . . . . .
H10A H 0.3814 0.7804 0.2744 0.041 Uiso 1 1 calc R U . . .
C11 C 0.1803(4) 0.4721(3) 0.2823(2) 0.0413(8) Uani 1 1 d . . . . .
H11A H 0.2411 0.5134 0.3010 0.050 Uiso 1 1 calc R U . . .
C12 C 0.0853(5) 0.4248(3) 0.3591(3) 0.0582(10) Uani 1 1 d . . . . .
H12A H 0.0814 0.4340 0.4288 0.070 Uiso 1 1 calc R U . . .
C13 C -0.0032(4) 0.3641(3) 0.3305(3) 0.0538(10) Uani 1 1 d . . . . .
H13A H -0.0686 0.3319 0.3812 0.065 Uiso 1 1 calc R U . . .
C14 C 0.0042(3) 0.3504(3) 0.2274(3) 0.0416(8) Uani 1 1 d . . . . .
H14A H -0.0559 0.3094 0.2076 0.050 Uiso 1 1 calc R U . . .
C15 C 0.1024(3) 0.3985(2) 0.1538(2) 0.0297(6) Uani 1 1 d . . . . .
C16 C 0.1264(3) 0.3866(2) 0.0403(2) 0.0275(6) Uani 1 1 d . . . . .
C17 C 0.0489(3) 0.3286(2) -0.0061(3) 0.0392(8) Uani 1 1 d . . . . .
H17A H -0.0246 0.2945 0.0349 0.047 Uiso 1 1 calc R U . . .
C18 C 0.0820(4) 0.3222(2) -0.1136(3) 0.0416(8) Uani 1 1 d . . . . .
H18A H 0.0322 0.2831 -0.1459 0.050 Uiso 1 1 calc R U . . .
C19 C 0.1889(4) 0.3741(2) -0.1717(3) 0.0374(7) Uani 1 1 d . . . . .
H19A H 0.2131 0.3708 -0.2442 0.045 Uiso 1 1 calc R U . . .
C20 C 0.2601(3) 0.4312(2) -0.1217(2) 0.0312(6) Uani 1 1 d . . . . .
H20A H 0.3322 0.4668 -0.1619 0.037 Uiso 1 1 calc R U . . .
C21 C 0.0319(3) 0.8805(2) 0.3056(2) 0.0301(6) Uani 1 1 d . . . . .
C22 C 0.0127(3) 0.9429(2) 0.4066(2) 0.0283(6) Uani 1 1 d . . . . .
C23 C 0.0788(3) 0.8912(2) 0.4817(2) 0.0339(7) Uani 1 1 d . . . . .
H23A H 0.1315 0.8173 0.4705 0.041 Uiso 1 1 calc R U . . .
C24 C -0.0680(3) 1.0530(2) 0.4274(2) 0.0344(7) Uani 1 1 d . . . . .
H24A H -0.1155 1.0895 0.3792 0.041 Uiso 1 1 calc R U . . .
C25 C -0.3896(3) 1.3406(3) 0.3216(2) 0.0342(7) Uani 1 1 d . . . . .
C26 C -0.4502(3) 1.4233(2) 0.4154(2) 0.0310(6) Uani 1 1 d . . . . .
C27 C -0.5041(4) 1.5325(2) 0.4023(2) 0.0370(7) Uani 1 1 d . . . . .
H27A H -0.5074 1.5555 0.3365 0.044 Uiso 1 1 calc R U . . .
C28 C -0.4465(4) 1.3916(2) 0.5133(2) 0.0373(7) Uani 1 1 d . . . . .
H28A H -0.4103 1.3179 0.5231 0.045 Uiso 1 1 calc R U . . .

loop_
_atom_site_aniso_label
_atom_site_aniso_U_11
_atom_site_aniso_U_22
_atom_site_aniso_U_33
_atom_site_aniso_U_23
_atom_site_aniso_U_13
_atom_site_aniso_U_12
Cu1 0.02485(18) 0.01927(17) 0.02262(19) -0.00061(12) -0.00327(13) -0.00940(13)
Cu2 0.02652(18) 0.01787(17) 0.02272(19) -0.00007(12) -0.00615(14) -0.00922(13)
N1 0.0204(10) 0.0174(11) 0.0305(14) 0.0017(9) -0.0063(10) -0.0047(9)
N2 0.0302(12) 0.0189(11) 0.0282(14) -0.0005(9) -0.0120(10) -0.0074(9)
N3 0.0270(12) 0.0218(12) 0.0304(14) 0.0006(9) -0.0028(10) -0.0066(9)
N4 0.0222(11) 0.0195(11) 0.0340(14) 0.0000(9) -0.0084(10) -0.0061(9)
O1 0.0272(9) 0.0171(9) 0.0221(10) 0.0017(7) -0.0075(8) -0.0073(7)
O1W 0.0349(11) 0.0545(15) 0.0318(13) -0.0048(10) -0.0109(10) 0.0050(10)
O2 0.0400(11) 0.0248(10) 0.0168(10) -0.0014(7) -0.0032(8) -0.0148(8)
O2W 0.105(3) 0.121(3) 0.114(3) 0.046(3) -0.019(2) -0.055(2)
O3W 0.113(2) 0.104(3) 0.0447(19) 0.0042(16) -0.0164(18) -0.041(2)
O4W 0.0469(13) 0.0426(14) 0.0355(14) 0.0004(10) -0.0106(11) -0.0003(10)
O5 0.0532(13) 0.0281(12) 0.0357(13) -0.0076(9) -0.0032(10) -0.0060(10)
O6 0.0533(13) 0.0378(13) 0.0278(13) -0.0031(9) -0.0111(10) -0.0068(10)
O7 0.0784(16) 0.0443(14) 0.0270(13) 0.0030(10) -0.0196(12) -0.0255(12)
O8 0.0702(16) 0.0341(13) 0.0371(14) -0.0025(10) -0.0099(12) 0.0030(11)
C1 0.0293(14) 0.0283(15) 0.0297(17) 0.0057(11) -0.0094(12) -0.0082(12)
C2 0.0413(17) 0.0368(18) 0.0297(18) 0.0087(13) -0.0067(14) -0.0085(14)
C3 0.0350(16) 0.0324(17) 0.050(2) 0.0119(14) -0.0010(15) -0.0142(13)
C4 0.0305(15) 0.0267(16) 0.049(2) 0.0036(13) -0.0065(14) -0.0153(12)
C5 0.0200(13) 0.0159(13) 0.0363(17) -0.0004(11) -0.0076(12) -0.0029(10)
C6 0.0210(13) 0.0168(13) 0.0373(17) -0.0014(11) -0.0094(12) -0.0030(10)
C7 0.0304(15) 0.0329(17) 0.054(2) -0.0100(14) -0.0120(15) -0.0118(13)
C8 0.0426(18) 0.0425(19) 0.052(2) -0.0161(15) -0.0213(17) -0.0100(15)
C9 0.057(2) 0.045(2) 0.034(2) -0.0050(14) -0.0194(16) -0.0114(16)
C10 0.0452(17) 0.0304(16) 0.0302(18) -0.0011(12) -0.0144(14) -0.0116(13)
C11 0.0531(19) 0.0386(18) 0.0293(18) -0.0009(13) -0.0030(15) -0.0173(15)
C12 0.082(3) 0.051(2) 0.031(2) 0.0036(16) 0.0042(19) -0.020(2)
C13 0.0442(19) 0.048(2) 0.054(3) 0.0127(17) 0.0112(17) -0.0156(16)
C14 0.0271(15) 0.0352(18) 0.056(2) 0.0112(15) -0.0007(15) -0.0106(13)
C15 0.0233(13) 0.0203(14) 0.0421(19) 0.0042(12) -0.0054(12) -0.0046(11)
C16 0.0202(13) 0.0174(13) 0.0444(19) 0.0027(11) -0.0102(12) -0.0035(10)
C17 0.0300(15) 0.0261(16) 0.067(3) 0.0016(15) -0.0204(16) -0.0107(12)
C18 0.0424(18) 0.0274(16) 0.064(3) -0.0052(15) -0.0316(18) -0.0074(14)
C19 0.0419(17) 0.0302(17) 0.041(2) -0.0068(13) -0.0210(15) -0.0013(13)
C20 0.0309(15) 0.0244(15) 0.0369(18) -0.0010(12) -0.0099(13) -0.0045(12)
C21 0.0264(14) 0.0334(16) 0.0261(17) -0.0056(12) -0.0015(12) -0.0067(12)
C22 0.0309(14) 0.0270(15) 0.0234(16) -0.0012(11) -0.0025(12) -0.0073(12)
C23 0.0403(16) 0.0245(15) 0.0292(17) -0.0030(11) -0.0062(13) 0.0011(12)
C24 0.0384(16) 0.0300(16) 0.0274(17) -0.0006(12) -0.0078(13) 0.0020(13)
C25 0.0373(16) 0.0416(19) 0.0255(17) -0.0004(13) -0.0094(13) -0.0128(14)
C26 0.0325(15) 0.0333(16) 0.0260(16) 0.0000(11) -0.0081(12) -0.0067(12)
C27 0.0462(18) 0.0384(18) 0.0227(17) 0.0041(12) -0.0111(14) -0.0033(14)
C28 0.0504(19) 0.0302(16) 0.0276(18) 0.0033(12) -0.0130(15) -0.0022(14)

loop_
_atom_type_symbol
_atom_type_description
_atom_type_scat_dispersion_real
_atom_type_scat_dispersion_imag
_atom_type_scat_source
C C 0.0033 0.0016 'International Tables Vol C Tables 4.2.6.8 and 6.1.1.4'
H H 0.0000 0.0000 'International Tables Vol C Tables 4.2.6.8 and 6.1.1.4'
N N 0.0061 0.0033 'International Tables Vol C Tables 4.2.6.8 and 6.1.1.4'
O O 0.0106 0.0060 'International Tables Vol C Tables 4.2.6.8 and 6.1.1.4'
Cu Cu 0.3201 1.2651 'International Tables Vol C Tables 4.2.6.8 and 6.1.1.4'

loop_
_geom_angle_atom_site_label_1
_geom_angle_atom_site_label_2
_geom_angle_atom_site_label_3
_geom_angle
_geom_angle_site_symmetry_1
_geom_angle_site_symmetry_3
_geom_angle_publ_flag
O2 Cu1 O1 82.26(7) . . ?
O2 Cu1 N3 95.87(9) . . ?
O1 Cu1 N3 177.72(8) . . ?
O2 Cu1 N4 162.17(8) . . ?
O1 Cu1 N4 100.53(8) . . ?
N3 Cu1 N4 80.85(9) . . ?
O2 Cu1 O1 101.10(7) . 2_665 ?
O1 Cu1 O1 83.24(7) . 2_665 ?
N3 Cu1 O1 98.44(8) . 2_665 ?
N4 Cu1 O1 96.72(7) . 2_665 ?
O2 Cu1 Cu2 40.75(5) . . ?
O1 Cu1 Cu2 42.17(5) . . ?
N3 Cu1 Cu2 135.78(7) . . ?
N4 Cu1 Cu2 136.58(7) . . ?
O1 Cu1 Cu2 98.63(4) 2_665 . ?
O2 Cu2 O1 82.25(7) . . ?
O2 Cu2 N1 170.44(8) . . ?
O1 Cu2 N1 97.62(8) . . ?
O2 Cu2 N2 95.37(8) . . ?
O1 Cu2 N2 156.68(8) . . ?
N1 Cu2 N2 80.94(9) . . ?
O2 Cu2 O1W 96.65(8) . . ?
O1 Cu2 O1W 102.28(8) . . ?
N1 Cu2 O1W 92.72(8) . . ?
N2 Cu2 O1W 101.04(8) . . ?
O2 Cu2 Cu1 41.14(5) . . ?
O1 Cu2 Cu1 41.78(5) . . ?
N1 Cu2 Cu1 139.39(6) . . ?
N2 Cu2 Cu1 134.79(7) . . ?
O1W Cu2 Cu1 96.81(6) . . ?
C1 N1 C5 119.8(2) . . ?
C1 N1 Cu2 125.80(18) . . ?
C5 N1 Cu2 114.35(18) . . ?
C10 N2 C6 119.4(2) . . ?
C10 N2 Cu2 125.92(19) . . ?
C6 N2 Cu2 114.47(18) . . ?
C11 N3 C15 119.6(2) . . ?
C11 N3 Cu1 124.8(2) . . ?
C15 N3 Cu1 115.6(2) . . ?
C20 N4 C16 118.6(2) . . ?
C20 N4 Cu1 127.19(18) . . ?
C16 N4 Cu1 114.11(19) . . ?
Cu1 O1 Cu2 96.05(8) . . ?
Cu1 O1 Cu1 96.76(7) . 2_665 ?
Cu2 O1 Cu1 109.83(8) . 2_665 ?
Cu2 O2 Cu1 98.11(8) . . ?
N1 C1 C2 122.3(3) . . ?
C3 C2 C1 118.0(3) . . ?
C4 C3 C2 120.2(3) . . ?
C3 C4 C5 119.5(3) . . ?
N1 C5 C4 120.2(3) . . ?
N1 C5 C6 115.4(2) . . ?
C4 C5 C6 124.5(2) . . ?
N2 C6 C7 120.5(3) . . ?
N2 C6 C5 114.5(2) . . ?
C7 C6 C5 125.0(3) . . ?
C8 C7 C6 119.9(3) . . ?
C9 C8 C7 118.9(3) . . ?
C8 C9 C10 119.2(3) . . ?
N2 C10 C9 122.2(3) . . ?
N3 C11 C12 121.7(3) . . ?
C13 C12 C11 118.6(4) . . ?
C12 C13 C14 120.3(3) . . ?
C13 C14 C15 118.7(3) . . ?
N3 C15 C14 121.1(3) . . ?
N3 C15 C16 114.6(2) . . ?
C14 C15 C16 124.2(3) . . ?
N4 C16 C17 120.9(3) . . ?
N4 C16 C15 114.6(2) . . ?
C17 C16 C15 124.5(3) . . ?
C18 C17 C16 119.5(3) . . ?
C19 C18 C17 119.0(3) . . ?
C18 C19 C20 119.0(3) . . ?
N4 C20 C19 123.0(3) . . ?
O5 C21 O6 124.4(3) . . ?
O5 C21 C22 117.7(3) . . ?
O6 C21 C22 117.8(3) . . ?
C23 C22 C24 117.5(3) . . ?
C23 C22 C21 120.3(3) . . ?
C24 C22 C21 122.2(3) . . ?
C24 C23 C22 121.5(3) 2_576 . ?
C23 C24 C22 121.0(3) 2_576 . ?
O7 C25 O8 124.1(3) . . ?
O7 C25 C26 117.6(3) . . ?
O8 C25 C26 118.3(3) . . ?
C28 C26 C27 118.8(3) . . ?
C28 C26 C25 121.2(3) . . ?
C27 C26 C25 120.0(3) . . ?
C26 C27 C28 120.2(3) . 2_486 ?
C26 C28 C27 121.0(3) . 2_486 ?

loop_
_geom_bond_atom_site_label_1
_geom_bond_atom_site_label_2
_geom_bond_distance
_geom_bond_site_symmetry_2
_geom_bond_publ_flag
Cu1 O2 1.9277(17) . ?
Cu1 O1 1.9436(17) . ?
Cu1 N3 1.977(2) . ?
Cu1 N4 2.027(2) . ?
Cu1 O1 2.3062(17) 2_665 ?
Cu1 Cu2 2.9010(4) . ?
Cu2 O2 1.9129(18) . ?
Cu2 O1 1.9586(17) . ?
Cu2 N1 1.993(2) . ?
Cu2 N2 2.012(2) . ?
Cu2 O1W 2.2437(19) . ?
N1 C1 1.331(4) . ?
N1 C5 1.355(3) . ?
N2 C10 1.321(4) . ?
N2 C6 1.346(3) . ?
N3 C11 1.332(4) . ?
N3 C15 1.350(3) . ?
N4 C20 1.334(4) . ?
N4 C16 1.345(3) . ?
O1 Cu1 2.3062(17) 2_665 ?
O5 C21 1.242(3) . ?
O6 C21 1.253(3) . ?
O7 C25 1.233(4) . ?
O8 C25 1.248(3) . ?
C1 C2 1.378(4) . ?
C2 C3 1.377(4) . ?
C3 C4 1.369(5) . ?
C4 C5 1.383(4) . ?
C5 C6 1.459(4) . ?
C6 C7 1.385(4) . ?
C7 C8 1.366(5) . ?
C8 C9 1.366(5) . ?
C9 C10 1.378(4) . ?
C11 C12 1.379(4) . ?
C12 C13 1.369(5) . ?
C13 C14 1.370(5) . ?
C14 C15 1.377(4) . ?
C15 C16 1.474(4) . ?
C16 C17 1.391(4) . ?
C17 C18 1.380(5) . ?
C18 C19 1.363(4) . ?
C19 C20 1.370(4) . ?
C21 C22 1.516(4) . ?
C22 C23 1.388(4) . ?
C22 C24 1.391(4) . ?
C23 C24 1.379(4) 2_576 ?
C24 C23 1.379(4) 2_576 ?
C25 C26 1.521(4) . ?
C26 C28 1.373(4) . ?
C26 C27 1.374(4) . ?
C27 C28 1.382(4) 2_486 ?
C28 C27 1.382(4) 2_486 ?
